data_2231430
loop_
_publ_author_name
'Asiri, Abdullah M.'
'Faidallah, Hassan M.'
'Al-Youbi, Abdulrahman O.'
'Alamry, Khalid A.'
'Ng, Seik Weng'

_publ_section_title
;
 1-Benzoyl-3-[3-cyano-8-methyl-4-(1-methyl-1<i>H</i>-pyrrol-2-yl)-5,6,7,8-tetrahydroquinolin-2-yl]thiourea
;
_journal_coeditor_code BT5613
_journal_issue 9
_journal_name_full 'Acta Crystallographica Section E'
_journal_page_first o2430
_journal_paper_doi 10.1107/S1600536811033046
_journal_volume 67
_journal_year 2011
_chemical_formula_iupac 'C24 H23 N5 O S'
_chemical_formula_moiety 'C24 H23 N5 O S'
_chemical_formula_sum 'C24 H23 N5 O S'
_chemical_formula_weight 429.53
_chemical_name_systematic
;
1-Benzoyl-3-[3-cyano-8-methyl-4-(1-methyl-1<i>H</i>-pyrrol-2-yl)-
5,6,7,8-tetrahydroquinolin-2-yl]thiourea
;
_space_group_IT_number 2
_symmetry_cell_setting triclinic
_symmetry_space_group_name_Hall '-P 1'
_symmetry_space_group_name_H-M 'P -1'
_atom_sites_solution_hydrogens geom
_atom_sites_solution_primary direct
_atom_sites_solution_secondary difmap
_audit_creation_method SHELXL-97
_cell_angle_alpha 82.245(4)
_cell_angle_beta 84.263(3)
_cell_angle_gamma 63.671(4)
_cell_formula_units_Z 2
_cell_length_a 9.7072(4)
_cell_length_b 10.4928(5)
_cell_length_c 11.8828(5)
_cell_measurement_reflns_used 4274
_cell_measurement_temperature 100(2)
_cell_measurement_theta_max 74.16
_cell_measurement_theta_min 3.75
_cell_volume 1073.76(9)
_computing_cell_refinement 'CrysAlis PRO (Agilent, 2010)'
_computing_data_collection 'CrysAlis PRO (Agilent, 2010)'
_computing_data_reduction 'CrysAlis PRO (Agilent, 2010)'
_computing_molecular_graphics 'X-SEED (Barbour, 2001)'
_computing_publication_material 'publCIF (Westrip, 2010)'
_computing_structure_refinement 'SHELXL97 (Sheldrick, 2008)'
_computing_structure_solution 'SHELXS97 (Sheldrick, 2008)'
_diffrn_ambient_temperature 100(2)
_diffrn_detector_area_resol_mean 10.4041
_diffrn_measured_fraction_theta_full 0.965
_diffrn_measured_fraction_theta_max 0.965
_diffrn_measurement_device_type 'Agilent SuperNova Dual diffractometer with an Atlas detector'
_diffrn_measurement_method \w
_diffrn_radiation_monochromator Mirror
_diffrn_radiation_source 'SuperNova (Cu) X-ray Source'
_diffrn_radiation_type CuK\a
_diffrn_radiation_wavelength 1.54184
_diffrn_reflns_av_R_equivalents 0.0196
_diffrn_reflns_av_sigmaI/netI 0.0242
_diffrn_reflns_limit_h_max 8
_diffrn_reflns_limit_h_min -11
_diffrn_reflns_limit_k_max 13
_diffrn_reflns_limit_k_min -12
_diffrn_reflns_limit_l_max 14
_diffrn_reflns_limit_l_min -14
_diffrn_reflns_number 7386
_diffrn_reflns_theta_full 74.33
_diffrn_reflns_theta_max 74.33
_diffrn_reflns_theta_min 3.76
_diffrn_standards_decay_% 0
_diffrn_standards_interval_count 0
_diffrn_standards_interval_time 0
_diffrn_standards_number 0
_exptl_absorpt_coefficient_mu 1.548
_exptl_absorpt_correction_T_max 0.7471
_exptl_absorpt_correction_T_min 0.6538
_exptl_absorpt_correction_type multi-scan
_exptl_absorpt_process_details '(CrysAlis PRO; Agilent, 2010)'
_exptl_crystal_colour brown--orange
_exptl_crystal_density_diffrn 1.329
_exptl_crystal_density_method 'not measured'
_exptl_crystal_description prism
_exptl_crystal_F_000 452
_exptl_crystal_size_max 0.30
_exptl_crystal_size_mid 0.20
_exptl_crystal_size_min 0.20
_refine_diff_density_max 1.251
_refine_diff_density_min -0.459
_refine_ls_extinction_method none
_refine_ls_goodness_of_fit_ref 1.032
_refine_ls_hydrogen_treatment constr
_refine_ls_matrix_type full
_refine_ls_number_parameters 294
_refine_ls_number_reflns 4218
_refine_ls_number_restraints 20
_refine_ls_restrained_S_all 1.045
_refine_ls_R_factor_all 0.0551
_refine_ls_R_factor_gt 0.0522
_refine_ls_shift/su_max 0.001
_refine_ls_shift/su_mean 0.001
_refine_ls_structure_factor_coef Fsqd
_refine_ls_weighting_details 'calc w=1/[\s^2^(Fo^2^)+(0.0825P)^2^+0.7756P] where P=(Fo^2^+2Fc^2^)/3'
_refine_ls_weighting_scheme calc
_refine_ls_wR_factor_gt 0.1424
_refine_ls_wR_factor_ref 0.1455
_reflns_number_gt 3897
_reflns_number_total 4218
_reflns_threshold_expression I>2\s(I)
_cod_data_source_file bt5613.cif
_cod_data_source_block I
_cod_original_cell_volume 1073.76(8)
_cod_database_code 2231430
_cod_database_fobs_code 2231430

loop_
_symmetry_equiv_pos_as_xyz
'x, y, z'
'-x, -y, -z'

loop_
_atom_site_type_symbol
_atom_site_label
_atom_site_fract_x
_atom_site_fract_y
_atom_site_fract_z
_atom_site_U_iso_or_equiv
_atom_site_adp_type
_atom_site_calc_flag
_atom_site_refinement_flags
_atom_site_occupancy
_atom_site_symmetry_multiplicity
_atom_site_disorder_assembly
_atom_site_disorder_group
S S1 0.25749(6) 0.66030(6) 0.41290(5) 0.03749(18) Uani d . 1 1 A .
O O1 0.63636(17) 0.62389(15) 0.14578(12) 0.0305(3) Uani d . 1 1 A .
N N1 0.2933(2) 1.01329(17) 0.24918(14) 0.0344(4) Uani d . 1 1 A .
N N2 0.16227(18) 1.03258(17) 0.67653(13) 0.0251(3) Uani d . 1 1 A .
N N3 0.49398(19) 0.73393(17) 0.59776(13) 0.0270(4) Uani d . 1 1 A .
N N4 0.43635(19) 0.77111(16) 0.29593(13) 0.0240(3) Uani d . 1 1 A .
H H4 0.5199 0.7558 0.2524 0.029 Uiso calc R 1 1 . .
N N5 0.48814(18) 0.54112(16) 0.26536(13) 0.0235(3) Uani d . 1 1 A .
H H5 0.4773 0.4630 0.2898 0.028 Uiso calc R 1 1 . .
C C1 0.2196(5) 1.2331(4) 0.0699(3) 0.0388(8) Uani d PD 0.592(5) 1 A 1
H H1A 0.1607 1.3010 0.0078 0.058 Uiso calc PR 0.592(5) 1 A 1
H H1B 0.2515 1.1353 0.0516 0.058 Uiso calc PR 0.592(5) 1 A 1
H H1C 0.3109 1.2470 0.0796 0.058 Uiso calc PR 0.592(5) 1 A 1
C C2 0.1198(4) 1.2577(3) 0.1793(3) 0.0238(7) Uani d PD 0.592(5) 1 A 1
H H2 0.0328 1.2349 0.1681 0.029 Uiso calc PR 0.592(5) 1 A 1
C C3 0.0504(4) 1.4093(4) 0.2080(4) 0.0286(11) Uani d PD 0.592(5) 1 A 1
H H3A -0.0277 1.4696 0.1520 0.034 Uiso calc PR 0.592(5) 1 A 1
H H3B 0.1320 1.4426 0.1998 0.034 Uiso calc PR 0.592(5) 1 A 1
C C4 -0.0245(11) 1.4323(12) 0.3259(5) 0.0466(10) Uani d PD 0.592(5) 1 A 1
H H4A -0.1133 1.4088 0.3331 0.056 Uiso calc PR 0.592(5) 1 A 1
H H4B -0.0628 1.5339 0.3389 0.056 Uiso calc PR 0.592(5) 1 A 1
C C1' 0.1144(7) 1.2261(6) 0.0836(4) 0.0388(8) Uani d PD 0.408 1 A 2
H H1'A 0.0981 1.2943 0.0155 0.058 Uiso calc PR 0.408(5) 1 A 2
H H1'B 0.0150 1.2317 0.1156 0.058 Uiso calc PR 0.408(5) 1 A 2
H H1'C 0.1799 1.1291 0.0633 0.058 Uiso calc PR 0.408(5) 1 A 2
C C2' 0.1916(6) 1.2618(5) 0.1706(4) 0.0238(7) Uani d PD 0.408 1 A 2
H H2' 0.2952 1.2502 0.1384 0.029 Uiso calc PR 0.408(5) 1 A 2
C C3' 0.1035(7) 1.4112(6) 0.2064(5) 0.0286(11) Uani d PD 0.408 1 A 2
H H3'1 0.1780 1.4469 0.2214 0.034 Uiso calc PR 0.408(5) 1 A 2
H H3'2 0.0414 1.4746 0.1426 0.034 Uiso calc PR 0.408(5) 1 A 2
C C4' -0.0017(15) 1.4211(19) 0.3106(6) 0.0466(10) Uani d PD 0.408 1 A 2
H H4'1 -0.0741 1.3818 0.2978 0.056 Uiso calc PR 0.408(5) 1 A 2
H H4'2 -0.0628 1.5225 0.3244 0.056 Uiso calc PR 0.408(5) 1 A 2
C C5 0.0917(2) 1.3376(2) 0.41467(16) 0.0295(4) Uani d D 1 1 . .
H H5A 0.1619 1.3809 0.4228 0.035 Uiso calc PR 0.592(5) 1 A 1
H H5B 0.0354 1.3367 0.4888 0.035 Uiso calc PR 0.592(5) 1 A 1
H H5C 0.1599 1.3801 0.4302 0.035 Uiso d PR 0.408(5) 1 A 2
H H5D 0.0233 1.3403 0.4829 0.035 Uiso d PR 0.408(5) 1 A 2
C C6 0.1874(2) 1.18481(19) 0.38818(16) 0.0255(4) Uani d . 1 1 A .
C C7 0.2144(3) 1.1494(2) 0.27625(16) 0.0357(5) Uani d D 1 1 . .
C C8 0.2487(2) 1.07401(19) 0.47547(15) 0.0217(4) Uani d . 1 1 . .
C C9 0.3370(2) 0.93424(19) 0.44573(15) 0.0223(4) Uani d . 1 1 A .
C C10 0.3513(2) 0.90956(19) 0.33176(16) 0.0249(4) Uani d . 1 1 . .
C C11 0.2239(2) 1.10237(18) 0.59522(15) 0.0220(4) Uani d . 1 1 A .
C C12 0.2572(2) 1.1937(2) 0.64847(16) 0.0253(4) Uani d . 1 1 . .
H H12 0.3007 1.2552 0.6133 0.030 Uiso calc R 1 1 A .
C C13 0.2148(2) 1.1790(2) 0.76492(16) 0.0298(4) Uani d . 1 1 A .
H H13 0.2259 1.2276 0.8228 0.036 Uiso calc R 1 1 . .
C C14 0.1548(2) 1.0819(2) 0.77873(16) 0.0291(4) Uani d . 1 1 . .
H H14 0.1143 1.0532 0.8484 0.035 Uiso calc R 1 1 A .
C C15 0.0892(2) 0.9433(2) 0.65744(19) 0.0334(5) Uani d . 1 1 . .
H H15A 0.1105 0.8670 0.7200 0.050 Uiso calc R 1 1 A .
H H15B 0.1301 0.9011 0.5856 0.050 Uiso calc R 1 1 . .
H H15C -0.0221 1.0016 0.6538 0.050 Uiso calc R 1 1 . .
C C16 0.4215(2) 0.82116(19) 0.53048(15) 0.0225(4) Uani d . 1 1 . .
C C17 0.3993(2) 0.66125(19) 0.32327(16) 0.0244(4) Uani d . 1 1 . .
C C18 0.5910(2) 0.53169(19) 0.17416(15) 0.0233(4) Uani d . 1 1 . .
C C19 0.6415(2) 0.40659(19) 0.10662(15) 0.0244(4) Uani d . 1 1 A .
C C20 0.7465(3) 0.4002(2) 0.01627(18) 0.0352(5) Uani d . 1 1 . .
H H20 0.7870 0.4686 0.0045 0.042 Uiso calc R 1 1 A .
C C21 0.7924(3) 0.2941(2) -0.05700(19) 0.0416(6) Uani d . 1 1 A .
H H21 0.8637 0.2905 -0.1189 0.050 Uiso calc R 1 1 . .
C C22 0.7342(3) 0.1942(2) -0.03949(18) 0.0371(5) Uani d . 1 1 . .
H H22 0.7655 0.1217 -0.0893 0.045 Uiso calc R 1 1 A .
C C23 0.6301(3) 0.1997(2) 0.05058(18) 0.0334(5) Uani d . 1 1 A .
H H23 0.5905 0.1306 0.0625 0.040 Uiso calc R 1 1 . .
C C24 0.5832(2) 0.3061(2) 0.12401(16) 0.0281(4) Uani d . 1 1 . .
H H24 0.5116 0.3097 0.1856 0.034 Uiso calc R 1 1 A .

loop_
_atom_site_aniso_label
_atom_site_aniso_U_11
_atom_site_aniso_U_22
_atom_site_aniso_U_33
_atom_site_aniso_U_12
_atom_site_aniso_U_13
_atom_site_aniso_U_23
S1 0.0378(3) 0.0290(3) 0.0459(3) -0.0144(2) 0.0180(2) -0.0197(2)
O1 0.0407(8) 0.0228(7) 0.0261(7) -0.0125(6) 0.0078(6) -0.0084(5)
N1 0.0571(11) 0.0163(8) 0.0187(8) -0.0045(8) -0.0059(7) -0.0047(6)
N2 0.0255(8) 0.0218(8) 0.0216(8) -0.0050(6) 0.0024(6) -0.0033(6)
N3 0.0295(8) 0.0211(8) 0.0220(8) -0.0038(7) 0.0016(6) -0.0031(6)
N4 0.0301(8) 0.0163(7) 0.0192(7) -0.0036(6) 0.0019(6) -0.0063(6)
N5 0.0296(8) 0.0146(7) 0.0213(8) -0.0047(6) 0.0022(6) -0.0057(6)
C1 0.055(2) 0.0305(15) 0.0249(14) -0.0156(15) -0.0034(14) 0.0055(11)
C2 0.028(2) 0.0185(11) 0.0216(12) -0.0078(15) -0.0025(14) -0.0007(9)
C3 0.027(3) 0.0208(11) 0.0229(11) 0.0015(16) 0.0031(17) 0.0022(8)
C4 0.057(3) 0.026(2) 0.0306(18) 0.0067(18) -0.0013(17) -0.0077(17)
C1' 0.055(2) 0.0305(15) 0.0249(14) -0.0156(15) -0.0034(14) 0.0055(11)
C2' 0.028(2) 0.0185(11) 0.0216(12) -0.0078(15) -0.0025(14) -0.0007(9)
C3' 0.027(3) 0.0208(11) 0.0229(11) 0.0015(16) 0.0031(17) 0.0022(8)
C4' 0.057(3) 0.026(2) 0.0306(18) 0.0067(18) -0.0013(17) -0.0077(17)
C5 0.0386(11) 0.0161(9) 0.0231(9) -0.0013(8) -0.0022(8) -0.0050(7)
C6 0.0326(10) 0.0163(9) 0.0215(9) -0.0041(7) -0.0028(7) -0.0050(7)
C7 0.0585(14) 0.0157(9) 0.0199(9) -0.0030(9) -0.0064(9) -0.0036(7)
C8 0.0233(8) 0.0188(9) 0.0193(9) -0.0050(7) -0.0004(7) -0.0049(7)
C9 0.0247(9) 0.0173(9) 0.0196(9) -0.0042(7) -0.0002(7) -0.0032(7)
C10 0.0317(10) 0.0166(9) 0.0212(9) -0.0047(7) -0.0009(7) -0.0056(7)
C11 0.0225(8) 0.0165(8) 0.0189(8) -0.0014(7) 0.0013(6) -0.0030(6)
C12 0.0300(9) 0.0189(9) 0.0208(9) -0.0045(7) 0.0022(7) -0.0068(7)
C13 0.0363(10) 0.0239(10) 0.0196(9) -0.0034(8) 0.0000(7) -0.0073(7)
C14 0.0314(10) 0.0279(10) 0.0172(9) -0.0038(8) 0.0042(7) -0.0036(7)
C15 0.0312(10) 0.0335(11) 0.0349(11) -0.0145(9) 0.0041(8) -0.0043(9)
C16 0.0246(9) 0.0182(9) 0.0193(8) -0.0043(7) 0.0048(7) -0.0070(7)
C17 0.0282(9) 0.0169(9) 0.0214(9) -0.0029(7) -0.0008(7) -0.0059(7)
C18 0.0274(9) 0.0168(8) 0.0191(8) -0.0030(7) -0.0018(7) -0.0043(7)
C19 0.0284(9) 0.0167(9) 0.0199(9) -0.0011(7) -0.0031(7) -0.0049(7)
C20 0.0436(12) 0.0252(10) 0.0298(10) -0.0087(9) 0.0092(9) -0.0109(8)
C21 0.0521(14) 0.0286(11) 0.0304(11) -0.0050(10) 0.0106(10) -0.0129(9)
C22 0.0472(12) 0.0226(10) 0.0279(10) 0.0007(9) -0.0066(9) -0.0125(8)
C23 0.0417(11) 0.0218(10) 0.0322(11) -0.0062(9) -0.0093(9) -0.0096(8)
C24 0.0344(10) 0.0222(9) 0.0230(9) -0.0064(8) -0.0041(8) -0.0065(7)

loop_
_atom_type_symbol
_atom_type_description
_atom_type_scat_dispersion_real
_atom_type_scat_dispersion_imag
_atom_type_scat_source
C C 0.0181 0.0091 'International Tables Vol C Tables 4.2.6.8 and 6.1.1.4'
H H 0.0000 0.0000 'International Tables Vol C Tables 4.2.6.8 and 6.1.1.4'
N N 0.0311 0.0180 'International Tables Vol C Tables 4.2.6.8 and 6.1.1.4'
O O 0.0492 0.0322 'International Tables Vol C Tables 4.2.6.8 and 6.1.1.4'
S S 0.3331 0.5567 'International Tables Vol C Tables 4.2.6.8 and 6.1.1.4'

loop_
_geom_angle_atom_site_label_1
_geom_angle_atom_site_label_2
_geom_angle_atom_site_label_3
_geom_angle
C10 N1 C7 118.70(16)
C14 N2 C11 108.27(16)
C14 N2 C15 123.49(17)
C11 N2 C15 127.26(17)
C17 N4 C10 125.08(16)
C17 N4 H4 117.5
C10 N4 H4 117.5
C18 N5 C17 127.16(16)
C18 N5 H5 116.4
C17 N5 H5 116.4
C2 C1 H1A 109.5
C2 C1 H1B 109.5
H1A C1 H1B 109.5
C2 C1 H1C 109.5
H1A C1 H1C 109.5
H1B C1 H1C 109.5
C3 C2 C1 113.7(3)
C3 C2 C7 112.8(3)
C1 C2 C7 108.8(3)
C3 C2 H2 107.1
C1 C2 H2 107.1
C7 C2 H2 107.1
C2 C3 C4 115.0(5)
C2 C3 H3A 108.5
C4 C3 H3A 108.5
C2 C3 H3B 108.5
C4 C3 H3B 108.5
H3A C3 H3B 107.5
C3 C4 C5 110.0(5)
C3 C4 H4A 109.7
C5 C4 H4A 109.7
C3 C4 H4B 109.7
C5 C4 H4B 109.7
H4A C4 H4B 108.2
C2' C1' H1'A 109.5
C2' C1' H1'B 109.5
H1'A C1' H1'B 109.5
C2' C1' H1'C 109.5
H1'A C1' H1'C 109.5
H1'B C1' H1'C 109.5
C1' C2' C3' 114.5(4)
C1' C2' C7 106.8(4)
C3' C2' C7 109.8(4)
C1' C2' H2' 108.5
C3' C2' H2' 108.5
C7 C2' H2' 108.5
C4' C3' C2' 114.1(8)
C4' C3' H3'1 108.7
C2' C3' H3'1 108.7
C4' C3' H3'2 108.7
C2' C3' H3'2 108.7
H3'1 C3' H3'2 107.6
C3' C4' C5 110.5(8)
C3' C4' H4'1 109.6
C5 C4' H4'1 109.6
C3' C4' H4'2 109.6
C5 C4' H4'2 109.6
H4'1 C4' H4'2 108.1
C6 C5 C4 114.9(4)
C6 C5 C4' 107.8(6)
C4 C5 C4' 10.0(5)
C6 C5 H5A 108.5
C4 C5 H5A 108.5
C4' C5 H5A 105.9
C6 C5 H5B 108.5
C4 C5 H5B 108.5
C4' C5 H5B 118.2
H5A C5 H5B 107.5
C6 C5 H5C 109.8
C4 C5 H5C 111.7
C4' C5 H5C 109.7
C6 C5 H5D 110.1
C4 C5 H5D 101.5
C4' C5 H5D 111.1
H5C C5 H5D 108.3
C7 C6 C8 117.99(17)
C7 C6 C5 121.05(17)
C8 C6 C5 120.94(16)
N1 C7 C6 122.96(17)
N1 C7 C2 114.67(19)
C6 C7 C2 120.51(19)
N1 C7 C2' 112.4(2)
C6 C7 C2' 123.2(2)
C6 C8 C9 118.42(16)
C6 C8 C11 121.25(16)
C9 C8 C11 120.33(16)
C10 C9 C8 118.92(16)
C10 C9 C16 120.70(16)
C8 C9 C16 120.18(16)
N1 C10 C9 122.84(17)
N1 C10 N4 115.13(16)
C9 C10 N4 121.96(16)
C12 C11 N2 107.94(16)
C12 C11 C8 129.53(17)
N2 C11 C8 122.51(17)
C11 C12 C13 107.41(18)
C11 C12 H12 126.3
C13 C12 H12 126.3
C14 C13 C12 107.14(17)
C14 C13 H13 126.4
C12 C13 H13 126.4
N2 C14 C13 109.21(17)
N2 C14 H14 125.4
C13 C14 H14 125.4
N2 C15 H15A 109.5
N2 C15 H15B 109.5
H15A C15 H15B 109.5
N2 C15 H15C 109.5
H15A C15 H15C 109.5
H15B C15 H15C 109.5
N3 C16 C9 176.5(2)
N4 C17 N5 114.65(16)
N4 C17 S1 125.98(14)
N5 C17 S1 119.31(14)
O1 C18 N5 122.12(16)
O1 C18 C19 120.29(17)
N5 C18 C19 117.55(16)
C24 C19 C20 119.68(18)
C24 C19 C18 124.42(17)
C20 C19 C18 115.74(18)
C19 C20 C21 120.4(2)
C19 C20 H20 119.8
C21 C20 H20 119.8
C22 C21 C20 119.8(2)
C22 C21 H21 120.1
C20 C21 H21 120.1
C21 C22 C23 120.07(19)
C21 C22 H22 120.0
C23 C22 H22 120.0
C22 C23 C24 120.4(2)
C22 C23 H23 119.8
C24 C23 H23 119.8
C19 C24 C23 119.7(2)
C19 C24 H24 120.2
C23 C24 H24 120.2

loop_
_geom_bond_atom_site_label_1
_geom_bond_atom_site_label_2
_geom_bond_distance
S1 C17 1.657(2)
O1 C18 1.226(2)
N1 C10 1.320(2)
N1 C7 1.354(2)
N2 C14 1.366(3)
N2 C11 1.382(2)
N2 C15 1.452(3)
N3 C16 1.147(2)
N4 C17 1.344(3)
N4 C10 1.416(2)
N4 H4 0.8800
N5 C18 1.380(2)
N5 C17 1.399(2)
N5 H5 0.8800
C1 C2 1.521(4)
C1 H1A 0.9800
C1 H1B 0.9800
C1 H1C 0.9800
C2 C3 1.500(5)
C2 C7 1.547(3)
C2 H2 1.0000
C3 C4 1.511(6)
C3 H3A 0.9900
C3 H3B 0.9900
C4 C5 1.527(7)
C4 H4A 0.9900
C4 H4B 0.9900
C1' C2' 1.510(6)
C1' H1'A 0.9800
C1' H1'B 0.9800
C1' H1'C 0.9800
C2' C3' 1.513(6)
C2' C7 1.563(5)
C2' H2' 1.0000
C3' C4' 1.508(9)
C3' H3'1 0.9900
C3' H3'2 0.9900
C4' C5 1.532(9)
C4' H4'1 0.9900
C4' H4'2 0.9900
C5 C6 1.513(2)
C5 H5A 0.9900
C5 H5B 0.9900
C5 H5C 0.9900
C5 H5D 0.9900
C6 C7 1.398(3)
C6 C8 1.402(3)
C8 C9 1.405(2)
C8 C11 1.468(2)
C9 C10 1.395(3)
C9 C16 1.440(2)
C11 C12 1.379(3)
C12 C13 1.412(3)
C12 H12 0.9500
C13 C14 1.366(3)
C13 H13 0.9500
C14 H14 0.9500
C15 H15A 0.9800
C15 H15B 0.9800
C15 H15C 0.9800
C18 C19 1.497(2)
C19 C24 1.386(3)
C19 C20 1.391(3)
C20 C21 1.393(3)
C20 H20 0.9500
C21 C22 1.380(4)
C21 H21 0.9500
C22 C23 1.385(3)
C22 H22 0.9500
C23 C24 1.396(3)
C23 H23 0.9500
C24 H24 0.9500

loop_
_geom_hbond_atom_site_label_D
_geom_hbond_atom_site_label_H
_geom_hbond_atom_site_label_A
_geom_hbond_site_symmetry_A
_geom_hbond_distance_DH
_geom_hbond_distance_HA
_geom_hbond_distance_DA
_geom_hbond_angle_DHA
_geom_hbond_publ_flag
N4 H4 O1 . 0.88 1.90 2.594(2) 135 yes
N5 H5 N3 2_666 0.88 2.22 3.058(2) 158 yes

loop_
_geom_torsion_atom_site_label_1
_geom_torsion_atom_site_label_2
_geom_torsion_atom_site_label_3
_geom_torsion_atom_site_label_4
_geom_torsion
C1 C2 C3 C4 -169.1(6)
C7 C2 C3 C4 -44.7(7)
C2 C3 C4 C5 56.7(12)
C1' C2' C3' C4' 92.8(9)
C7 C2' C3' C4' -27.3(9)
C2' C3' C4' C5 64.7(16)
C3 C4 C5 C6 -45.1(12)
C3 C4 C5 C4' 0(8)
C3' C4' C5 C6 -57.1(15)
C3' C4' C5 C4 166(10)
C4 C5 C6 C7 25.2(6)
C4' C5 C6 C7 17.8(8)
C4 C5 C6 C8 -153.3(6)
C4' C5 C6 C8 -160.7(8)
C10 N1 C7 C6 -2.0(4)
C10 N1 C7 C2 -166.5(2)
C10 N1 C7 C2' 164.6(3)
C8 C6 C7 N1 1.6(4)
C5 C6 C7 N1 -176.9(2)
C8 C6 C7 C2 165.3(2)
C5 C6 C7 C2 -13.2(4)
C8 C6 C7 C2' -163.5(3)
C5 C6 C7 C2' 17.9(4)
C3 C2 C7 N1 -172.9(3)
C1 C2 C7 N1 -45.7(4)
C3 C2 C7 C6 22.2(4)
C1 C2 C7 C6 149.3(3)
C3 C2 C7 C2' -81.8(5)
C1 C2 C7 C2' 45.4(5)
C1' C2' C7 N1 55.5(4)
C3' C2' C7 N1 -179.8(4)
C1' C2' C7 C6 -138.0(4)
C3' C2' C7 C6 -13.2(5)
C1' C2' C7 C2 -45.2(5)
C3' C2' C7 C2 79.6(6)
C7 C6 C8 C9 1.6(3)
C5 C6 C8 C9 -179.84(18)
C7 C6 C8 C11 -179.3(2)
C5 C6 C8 C11 -0.7(3)
C6 C8 C9 C10 -4.4(3)
C11 C8 C9 C10 176.45(18)
C6 C8 C9 C16 170.46(18)
C11 C8 C9 C16 -8.7(3)
C7 N1 C10 C9 -1.1(3)
C7 N1 C10 N4 -178.1(2)
C8 C9 C10 N1 4.3(3)
C16 C9 C10 N1 -170.5(2)
C8 C9 C10 N4 -178.92(18)
C16 C9 C10 N4 6.2(3)
C17 N4 C10 N1 -117.5(2)
C17 N4 C10 C9 65.6(3)
C14 N2 C11 C12 1.0(2)
C15 N2 C11 C12 169.90(18)
C14 N2 C11 C8 179.69(16)
C15 N2 C11 C8 -11.5(3)
C6 C8 C11 C12 -56.1(3)
C9 C8 C11 C12 123.0(2)
C6 C8 C11 N2 125.6(2)
C9 C8 C11 N2 -55.3(3)
N2 C11 C12 C13 0.0(2)
C8 C11 C12 C13 -178.49(18)
C11 C12 C13 C14 -1.1(2)
C11 N2 C14 C13 -1.8(2)
C15 N2 C14 C13 -171.12(18)
C12 C13 C14 N2 1.7(2)
C10 C9 C16 N3 100(3)
C8 C9 C16 N3 -75(3)
C10 N4 C17 N5 171.52(17)
C10 N4 C17 S1 -5.9(3)
C18 N5 C17 N4 -10.1(3)
C18 N5 C17 S1 167.55(15)
C17 N5 C18 O1 13.3(3)
C17 N5 C18 C19 -164.14(17)
O1 C18 C19 C24 -172.29(18)
N5 C18 C19 C24 5.2(3)
O1 C18 C19 C20 3.2(3)
N5 C18 C19 C20 -179.29(17)
C24 C19 C20 C21 0.4(3)
C18 C19 C20 C21 -175.3(2)
C19 C20 C21 C22 -0.4(4)
C20 C21 C22 C23 0.1(3)
C21 C22 C23 C24 0.2(3)
C20 C19 C24 C23 -0.1(3)
C18 C19 C24 C23 175.20(18)
C22 C23 C24 C19 -0.2(3)
